data_7241040
loop_
_publ_author_name
'Court\'e, Marc'
'Ye, Jun'
'Jiang, Hui'
'Ganguly, Rakesh'
'Tang, Shasha'
'Kloc, Christian'
'Fichou, Denis'

_publ_section_title
;
 Tuning the \p-\p overlap and charge transport in single crystals of an
 organic semiconductor via solvation and polymorphism.
;
_journal_issue 35
_journal_name_full 'Physical chemistry chemical physics : PCCP'
_journal_page_first 19855
_journal_page_last 19863
_journal_paper_doi 10.1039/d0cp03109g
_journal_volume 22
_journal_year 2020
_chemical_formula_sum 'C34 H24 O2'
_chemical_formula_weight 464.53
_space_group_crystal_system monoclinic
_space_group_IT_number 14
_space_group_name_Hall '-P 2yn'
_space_group_name_H-M_alt 'P 1 21/n 1'
_atom_sites_solution_hydrogens geom
_audit_creation_method SHELXL-2014/6
_audit_update_record
;
2019-05-17 deposited with the CCDC.	2020-08-06 downloaded from the CCDC.
;
_cell_angle_alpha 90
_cell_angle_beta 98.440(2)
_cell_angle_gamma 90
_cell_formula_units_Z 2
_cell_length_a 6.0757(4)
_cell_length_b 16.4664(11)
_cell_length_c 11.9301(8)
_cell_measurement_temperature 103(2)
_cell_volume 1180.62(14)
_computing_structure_refinement 'SHELXL-2014/6 (Sheldrick, 2014)'
_diffrn_ambient_temperature 103(2)
_diffrn_measured_fraction_theta_full 1.000
_diffrn_measured_fraction_theta_max 0.997
_diffrn_radiation_type MoK\a
_diffrn_radiation_wavelength 0.71073
_diffrn_reflns_av_unetI/netI 0.1700
_diffrn_reflns_Laue_measured_fraction_full 1.000
_diffrn_reflns_Laue_measured_fraction_max 0.997
_diffrn_reflns_limit_h_max 7
_diffrn_reflns_limit_h_min -7
_diffrn_reflns_limit_k_max 21
_diffrn_reflns_limit_k_min 0
_diffrn_reflns_limit_l_max 15
_diffrn_reflns_limit_l_min 0
_diffrn_reflns_number 3813
_diffrn_reflns_point_group_measured_fraction_full 1.000
_diffrn_reflns_point_group_measured_fraction_max 0.997
_diffrn_reflns_theta_full 25.242
_diffrn_reflns_theta_max 27.414
_diffrn_reflns_theta_min 2.123
_exptl_absorpt_coefficient_mu 0.080
_exptl_crystal_density_diffrn 1.307
_exptl_crystal_F_000 488
_exptl_crystal_size_max 0.420
_exptl_crystal_size_mid 0.020
_exptl_crystal_size_min 0.010
_refine_diff_density_max 0.449
_refine_diff_density_min -0.503
_refine_diff_density_rms 0.141
_refine_ls_extinction_method none
_refine_ls_goodness_of_fit_ref 1.141
_refine_ls_hydrogen_treatment constr
_refine_ls_matrix_type full
_refine_ls_number_parameters 164
_refine_ls_number_reflns 3813
_refine_ls_number_restraints 0
_refine_ls_restrained_S_all 1.141
_refine_ls_R_factor_all 0.2296
_refine_ls_R_factor_gt 0.1300
_refine_ls_shift/su_max 0.000
_refine_ls_shift/su_mean 0.000
_refine_ls_structure_factor_coef Fsqd
_refine_ls_weighting_details 'w=1/[\s^2^(Fo^2^)+(0.1485P)^2^+4.4315P] where P=(Fo^2^+2Fc^2^)/3'
_refine_ls_weighting_scheme calc
_refine_ls_wR_factor_gt 0.3559
_refine_ls_wR_factor_ref 0.4323
_reflns_Friedel_coverage 0.000
_reflns_number_gt 1981
_reflns_number_total 3813
_reflns_threshold_expression 'I > 2\s(I)'
_cod_data_source_file d0cp03109g1.cif
_cod_data_source_block mat191_0t
_cod_depositor_comments 'Adding full bibliography for 7241040--7241044.cif.'
_cod_original_sg_symbol_H-M 'P 21/n'
_cod_database_code 7241040
_shelx_space_group_comment
;
The symmetry employed for this shelxl refinement is uniquely defined
by the following loop, which should always be used as a source of
symmetry information in preference to the above space-group names.
They are only intended as comments.
;
_shelx_estimated_absorpt_t_min 0.967
_shelx_estimated_absorpt_t_max 0.999
_shelxl_version_number 2014/6

loop_
_space_group_symop_operation_xyz
'x, y, z'
'-x+1/2, y+1/2, -z+1/2'
'-x, -y, -z'
'x-1/2, -y-1/2, z-1/2'

loop_
_atom_site_label
_atom_site_type_symbol
_atom_site_fract_x
_atom_site_fract_y
_atom_site_fract_z
_atom_site_U_iso_or_equiv
_atom_site_adp_type
_atom_site_occupancy
_atom_site_site_symmetry_order
_atom_site_calc_flag
_atom_site_refinement_flags_posn
_atom_site_refinement_flags_adp
_atom_site_refinement_flags_occupancy
_atom_site_disorder_assembly
_atom_site_disorder_group
C1 C 0.2988(12) 0.3254(4) 0.6326(7) 0.0465(19) Uani 1 1 d . . . . .
H1 H 0.2246 0.3274 0.5568 0.056 Uiso 1 1 calc R U . . .
C2 C 0.1919(13) 0.2911(4) 0.7187(8) 0.054(2) Uani 1 1 d . . . . .
H2 H 0.0451 0.2704 0.7002 0.065 Uiso 1 1 calc R U . . .
C3 C 0.2960(15) 0.2872(4) 0.8284(8) 0.061(3) Uani 1 1 d . . . . .
H3 H 0.2214 0.2644 0.8856 0.074 Uiso 1 1 calc R U . . .
C4 C 0.5115(14) 0.3167(4) 0.8556(7) 0.056(2) Uani 1 1 d . . . . .
H4 H 0.5855 0.3139 0.9313 0.067 Uiso 1 1 calc R U . . .
C5 C 0.6195(13) 0.3507(4) 0.7702(7) 0.0484(19) Uani 1 1 d . . . . .
H5 H 0.7675 0.3702 0.7890 0.058 Uiso 1 1 calc R U . . .
C6 C 0.5142(11) 0.3563(3) 0.6594(7) 0.0443(19) Uani 1 1 d . . . . .
C7 C 0.6238(11) 0.3942(3) 0.5692(6) 0.0398(17) Uani 1 1 d . . . . .
C8 C 0.8144(11) 0.4382(3) 0.5865(6) 0.0367(16) Uani 1 1 d . . . . .
H8 H 0.8919 0.4438 0.6613 0.044 Uiso 1 1 calc R U . . .
C9 C 0.9031(10) 0.4772(3) 0.4923(6) 0.0374(16) Uani 1 1 d . . . . .
C10 C 0.7669(10) 0.4657(3) 0.3862(6) 0.0388(17) Uani 1 1 d . . . . .
H10 H 0.8125 0.4901 0.3213 0.047 Uiso 1 1 calc R U . . .
C11 C 0.5763(10) 0.4220(3) 0.3719(6) 0.0352(15) Uani 1 1 d . . . . .
C12 C 0.4201(11) 0.4119(4) 0.2702(7) 0.0429(18) Uani 1 1 d . . . . .
C13 C 0.2090(13) 0.3759(4) 0.2701(7) 0.050(2) Uani 1 1 d . . . . .
H13 H 0.1717 0.3550 0.3391 0.060 Uiso 1 1 calc R U . . .
C14 C 0.0555(13) 0.3701(4) 0.1734(7) 0.054(2) Uani 1 1 d . . . . .
H14 H -0.0858 0.3464 0.1769 0.065 Uiso 1 1 calc R U . . .
C15 C 0.1052(13) 0.3984(4) 0.0718(7) 0.055(2) Uani 1 1 d . . . . .
H15 H -0.0003 0.3943 0.0049 0.065 Uiso 1 1 calc R U . . .
C16 C 0.3136(15) 0.4332(5) 0.0688(9) 0.065(2) Uani 1 1 d . . . . .
H16 H 0.3502 0.4528 -0.0011 0.078 Uiso 1 1 calc R U . . .
C17 C 0.4642(13) 0.4394(4) 0.1638(8) 0.054(2) Uani 1 1 d . . . . .
H17 H 0.6049 0.4631 0.1586 0.064 Uiso 1 1 calc R U . . .
O1 O 0.5062(8) 0.3824(2) 0.4640(4) 0.0438(13) Uani 1 1 d . . . . .

loop_
_atom_site_aniso_label
_atom_site_aniso_U_11
_atom_site_aniso_U_22
_atom_site_aniso_U_33
_atom_site_aniso_U_23
_atom_site_aniso_U_13
_atom_site_aniso_U_12
C1 0.058(4) 0.023(3) 0.068(5) 0.005(3) 0.042(4) 0.004(3)
C2 0.064(5) 0.023(3) 0.089(7) 0.000(4) 0.054(5) -0.002(3)
C3 0.089(6) 0.031(4) 0.080(7) -0.003(4) 0.065(5) -0.006(4)
C4 0.087(6) 0.032(3) 0.060(5) 0.006(3) 0.050(5) 0.002(4)
C5 0.067(5) 0.028(3) 0.060(5) -0.001(3) 0.040(4) -0.002(3)
C6 0.057(4) 0.018(3) 0.068(5) 0.003(3) 0.043(4) 0.003(3)
C7 0.051(4) 0.020(3) 0.057(5) 0.007(3) 0.034(4) 0.005(3)
C8 0.047(4) 0.021(3) 0.048(4) 0.000(3) 0.026(3) 0.004(2)
C9 0.043(4) 0.023(3) 0.053(4) 0.004(3) 0.031(3) 0.003(2)
C10 0.046(4) 0.023(3) 0.055(5) 0.005(3) 0.032(4) 0.002(2)
C11 0.042(4) 0.024(3) 0.044(4) 0.003(3) 0.021(3) 0.002(2)
C12 0.048(4) 0.023(3) 0.067(5) 0.001(3) 0.037(4) 0.001(3)
C13 0.062(5) 0.026(3) 0.071(5) -0.003(3) 0.043(4) -0.005(3)
C14 0.060(5) 0.037(4) 0.073(6) -0.008(4) 0.037(4) -0.013(3)
C15 0.065(5) 0.038(4) 0.067(6) -0.008(4) 0.032(4) -0.009(3)
C16 0.076(6) 0.049(4) 0.082(7) 0.007(4) 0.050(5) -0.011(4)
C17 0.053(5) 0.048(4) 0.069(6) 0.009(4) 0.037(4) -0.005(3)
O1 0.052(3) 0.030(2) 0.058(3) 0.006(2) 0.036(3) -0.0030(19)

loop_
_atom_type_symbol
_atom_type_description
_atom_type_scat_dispersion_real
_atom_type_scat_dispersion_imag
_atom_type_scat_source
C C 0.0033 0.0016 'International Tables Vol C Tables 4.2.6.8 and 6.1.1.4'
H H 0.0000 0.0000 'International Tables Vol C Tables 4.2.6.8 and 6.1.1.4'
O O 0.0106 0.0060 'International Tables Vol C Tables 4.2.6.8 and 6.1.1.4'

loop_
_geom_angle_atom_site_label_1
_geom_angle_atom_site_label_2
_geom_angle_atom_site_label_3
_geom_angle
_geom_angle_site_symmetry_1
_geom_angle_site_symmetry_3
_geom_angle_publ_flag
C6 C1 C2 119.7(8) . . ?
C3 C2 C1 121.2(8) . . ?
C2 C3 C4 119.6(7) . . ?
C3 C4 C5 119.7(8) . . ?
C6 C5 C4 121.2(8) . . ?
C5 C6 C1 118.7(6) . . ?
C5 C6 C7 121.8(7) . . ?
C1 C6 C7 119.5(7) . . ?
C8 C7 O1 122.5(6) . . ?
C8 C7 C6 125.3(7) . . ?
O1 C7 C6 112.2(6) . . ?
C7 C8 C9 121.3(7) . . ?
C9 C9 C10 124.3(8) 3_766 . ?
C9 C9 C8 122.5(9) 3_766 . ?
C10 C9 C8 113.2(6) . . ?
C11 C10 C9 124.0(6) . . ?
C10 C11 O1 120.2(6) . . ?
C10 C11 C12 128.0(6) . . ?
O1 C11 C12 111.7(5) . . ?
C17 C12 C13 115.3(8) . . ?
C17 C12 C11 122.3(6) . . ?
C13 C12 C11 122.4(6) . . ?
C14 C13 C12 122.2(7) . . ?
C15 C14 C13 120.5(7) . . ?
C14 C15 C16 118.7(8) . . ?
C17 C16 C15 120.9(8) . . ?
C16 C17 C12 122.4(7) . . ?
C7 O1 C11 118.5(5) . . ?

loop_
_geom_bond_atom_site_label_1
_geom_bond_atom_site_label_2
_geom_bond_distance
_geom_bond_site_symmetry_2
_geom_bond_publ_flag
C1 C6 1.397(10) . ?
C1 C2 1.410(9) . ?
C2 C3 1.370(12) . ?
C3 C4 1.389(11) . ?
C4 C5 1.406(9) . ?
C5 C6 1.385(11) . ?
C6 C7 1.484(8) . ?
C7 C8 1.356(9) . ?
C7 O1 1.363(9) . ?
C8 C9 1.465(8) . ?
C9 C9 1.386(12) 3_766 ?
C9 C10 1.419(10) . ?
C10 C11 1.352(8) . ?
C11 O1 1.397(7) . ?
C11 C12 1.436(10) . ?
C12 C17 1.410(10) . ?
C12 C13 1.413(9) . ?
C13 C14 1.376(11) . ?
C14 C15 1.372(11) . ?
C15 C16 1.396(10) . ?
C16 C17 1.352(12) . ?
